data_4031927
loop_
_publ_author_name
'Abdulwahaab, Bassim H.'
'Burke, Benjamin P.'
'Domarkas, Juozas'
'Silversides, Jon D.'
'Prior, Timothy J.'
'Archibald, Stephen J.'

_publ_section_title
;
 Mono- and Bis-Alkylation of Glyoxal-Bridged Tetraazamacrocycles Using
 Mechanochemistry.
;
_journal_issue 3
_journal_name_full 'The Journal of organic chemistry'
_journal_page_first 890
_journal_page_last 898
_journal_paper_doi 10.1021/acs.joc.5b02464
_journal_volume 81
_journal_year 2016
_chemical_formula_moiety
;
C26 H36 N4, 2(Br), H2 O
;
_chemical_formula_sum 'C26 H38 Br2 N4 O'
_chemical_formula_weight 582.42
_chemical_name_systematic
;
 ?
;
_space_group_crystal_system monoclinic
_space_group_IT_number 14
_space_group_name_Hall '-P 2yn'
_space_group_name_H-M_alt 'P 1 21/n 1'
_symmetry_space_group_name_Hall '-P 2yn'
_symmetry_space_group_name_H-M 'P 1 21/n 1'
_atom_sites_solution_hydrogens mixed
_audit_creation_method SHELXL-2013
_cell_angle_alpha 90
_cell_angle_beta 102.778(5)
_cell_angle_gamma 90
_cell_formula_units_Z 4
_cell_length_a 14.5400(9)
_cell_length_b 10.1743(8)
_cell_length_c 18.1427(11)
_cell_measurement_reflns_used 7211
_cell_measurement_temperature 150(2)
_cell_measurement_theta_max 27.25
_cell_measurement_theta_min 1.65
_cell_volume 2617.5(3)
_computing_cell_refinement 'Stoe X-AREA'
_computing_data_collection 'Stoe X-AREA'
_computing_data_reduction 'Stoe X-AREA'
_computing_structure_refinement 'SHELXL-2013 (Sheldrick, 2013)'
_computing_structure_solution SHELXS-86
_diffrn_ambient_temperature 150(2)
_diffrn_detector_area_resol_mean 6.67
_diffrn_measured_fraction_theta_full 0.981
_diffrn_measured_fraction_theta_max 0.983
_diffrn_measurement_device_type 'Stoe IPDS2'
_diffrn_measurement_method \w-scan
_diffrn_radiation_type MoK\a
_diffrn_radiation_wavelength 0.71073
_diffrn_reflns_av_R_equivalents 0.0711
_diffrn_reflns_av_unetI/netI 0.0860
_diffrn_reflns_laue_measured_fraction_full 0.981
_diffrn_reflns_laue_measured_fraction_max 0.983
_diffrn_reflns_limit_h_max 18
_diffrn_reflns_limit_h_min -18
_diffrn_reflns_limit_k_max 12
_diffrn_reflns_limit_k_min -11
_diffrn_reflns_limit_l_max 22
_diffrn_reflns_limit_l_min -22
_diffrn_reflns_number 13153
_diffrn_reflns_point_group_measured_fraction_full 0.981
_diffrn_reflns_point_group_measured_fraction_max 0.983
_diffrn_reflns_theta_full 25.242
_diffrn_reflns_theta_max 26.149
_diffrn_reflns_theta_min 1.630
_diffrn_source 'Fine-focus sealed tube'
_exptl_absorpt_coefficient_mu 3.123
_exptl_absorpt_correction_T_max 0.5509
_exptl_absorpt_correction_T_min 0.4948
_exptl_absorpt_correction_type analytical
_exptl_absorpt_process_details
;
A face-index absorption correction was carried
out within the Stoe X-AREA suite.
;
_exptl_crystal_colour colourless
_exptl_crystal_density_diffrn 1.478
_exptl_crystal_description block
_exptl_crystal_F_000 1200
_exptl_crystal_size_max 0.260
_exptl_crystal_size_mid 0.260
_exptl_crystal_size_min 0.220
_refine_diff_density_max 1.284
_refine_diff_density_min -1.458
_refine_diff_density_rms 0.109
_refine_ls_extinction_method none
_refine_ls_goodness_of_fit_ref 1.050
_refine_ls_hydrogen_treatment mixed
_refine_ls_matrix_type full
_refine_ls_number_parameters 435
_refine_ls_number_reflns 5127
_refine_ls_number_restraints 274
_refine_ls_restrained_S_all 1.044
_refine_ls_R_factor_all 0.1519
_refine_ls_R_factor_gt 0.0998
_refine_ls_shift/su_max 0.000
_refine_ls_shift/su_mean 0.000
_refine_ls_structure_factor_coef Fsqd
_refine_ls_weighting_details 'w=1/[\s^2^(Fo^2^)+(0.0668P)^2^+21.0345P] where P=(Fo^2^+2Fc^2^)/3'
_refine_ls_weighting_scheme calc
_refine_ls_wR_factor_gt 0.2221
_refine_ls_wR_factor_ref 0.2426
_reflns_Friedel_coverage 0.000
_reflns_number_gt 3007
_reflns_number_total 5127
_reflns_threshold_expression 'I > 2\s(I)'
_cod_data_source_file jo5b02464_si_003.cif
_cod_data_source_block shelx
_cod_database_code 4031927
_shelx_space_group_comment
;
The symmetry employed for this shelxl refinement is uniquely defined
by the following loop, which should always be used as a source of
symmetry information in preference to the above space-group names.
They are only intended as comments.
;
_shelx_estimated_absorpt_t_min 0.497
_shelx_estimated_absorpt_t_max 0.547
_shelxl_version_number 2013-4

loop_
_space_group_symop_operation_xyz
'x, y, z'
'-x+1/2, y+1/2, -z+1/2'
'-x, -y, -z'
'x-1/2, -y-1/2, z-1/2'

loop_
_atom_site_label
_atom_site_type_symbol
_atom_site_fract_x
_atom_site_fract_y
_atom_site_fract_z
_atom_site_U_iso_or_equiv
_atom_site_adp_type
_atom_site_occupancy
_atom_site_site_symmetry_order
_atom_site_calc_flag
_atom_site_refinement_flags_posn
_atom_site_refinement_flags_adp
_atom_site_refinement_flags_occupancy
_atom_site_disorder_assembly
_atom_site_disorder_group
C12 C 0.4893(6) 0.2915(10) 0.1235(5) 0.045(2) Uani 1 1 d D U . . .
C13 C 0.4607(6) 0.3955(10) 0.1632(5) 0.048(2) Uani 1 1 d . U . . .
H13 H 0.5061 0.4396 0.2008 0.058 Uiso 1 1 calc R U . . .
C14 C 0.3675(6) 0.4358(9) 0.1491(5) 0.043(2) Uani 1 1 d . U . . .
H14 H 0.3503 0.5066 0.1774 0.051 Uiso 1 1 calc R U . . .
C15 C 0.2991(5) 0.3753(8) 0.0946(4) 0.0321(17) Uani 1 1 d . U . . .
C16 C 0.3267(6) 0.2707(9) 0.0543(5) 0.044(2) Uani 1 1 d . U . . .
H16 H 0.2813 0.2266 0.0167 0.053 Uiso 1 1 calc R U . . .
C17 C 0.4198(7) 0.2315(11) 0.0691(5) 0.056(3) Uani 1 1 d . U . . .
H17 H 0.4370 0.1605 0.0409 0.067 Uiso 1 1 calc R U . . .
C18 C 0.1978(6) 0.4194(9) 0.0808(5) 0.042(2) Uani 1 1 d . U . . .
H18A H 0.1613 0.3766 0.0353 0.063 Uiso 1 1 calc R U . . .
H18B H 0.1946 0.5150 0.0740 0.063 Uiso 1 1 calc R U . . .
H18C H 0.1715 0.3954 0.1243 0.063 Uiso 1 1 calc R U . . .
C20 C 1.0519(5) 0.1897(9) 0.2062(4) 0.0385(19) Uani 1 1 d D U . . .
C21 C 1.0965(7) 0.1064(11) 0.1652(6) 0.058(3) Uani 1 1 d . U . . .
H21 H 1.0594 0.0551 0.1258 0.070 Uiso 1 1 calc DR U . . .
C22 C 1.1919(7) 0.0957(10) 0.1793(6) 0.052(2) Uani 1 1 d . U . . .
H22 H 1.2195 0.0382 0.1490 0.062 Uiso 1 1 calc R U . . .
C23 C 1.2500(6) 0.1656(8) 0.2363(5) 0.0377(19) Uani 1 1 d . U . . .
C24 C 1.2061(6) 0.2523(9) 0.2766(6) 0.048(2) Uani 1 1 d . U . . .
H24 H 1.2433 0.3045 0.3154 0.057 Uiso 1 1 calc R U . . .
C25 C 1.1095(6) 0.2639(9) 0.2613(5) 0.042(2) Uani 1 1 d . U . . .
H25 H 1.0817 0.3249 0.2895 0.050 Uiso 1 1 calc R U . . .
C26 C 1.3553(6) 0.1467(10) 0.2557(6) 0.055(3) Uani 1 1 d . U . . .
H26A H 1.3853 0.2236 0.2834 0.082 Uiso 1 1 calc R U . . .
H26B H 1.3781 0.1361 0.2091 0.082 Uiso 1 1 calc R U . . .
H26C H 1.3709 0.0680 0.2871 0.082 Uiso 1 1 calc R U . . .
Br1 Br 0.94434(9) 0.81049(14) 0.07842(7) 0.0804(5) Uani 1 1 d . . . . .
Br2 Br 0.59360(10) 0.88098(15) 0.13536(7) 0.0856(5) Uani 1 1 d . . . . .
N2 N 0.7859(5) 0.4668(7) 0.1139(4) 0.048(2) Uani 1 1 d D . . . .
N4 N 0.7605(4) 0.2272(7) 0.0185(3) 0.0355(16) Uani 1 1 d D . . . .
C1A C 0.6207(12) 0.4039(14) 0.0458(9) 0.039(4) Uani 0.601(8) 1 d D U P A 1
H1A1 H 0.5531 0.4272 0.0383 0.047 Uiso 0.601(8) 1 calc R U P A 1
H1A2 H 0.6390 0.4145 -0.0032 0.047 Uiso 0.601(8) 1 calc R U P A 1
C2A C 0.6787(9) 0.4977(16) 0.1031(9) 0.046(4) Uani 0.601(8) 1 d D U P A 1
H2A1 H 0.6600 0.4888 0.1522 0.055 Uiso 0.601(8) 1 calc R U P A 1
H2A2 H 0.6663 0.5893 0.0854 0.055 Uiso 0.601(8) 1 calc R U P A 1
C3A C 0.8477(9) 0.5454(14) 0.1667(9) 0.050(4) Uani 0.601(8) 1 d D U P A 1
H3A1 H 0.8286 0.5522 0.2157 0.060 Uiso 0.601(8) 1 calc R U P A 1
H3A2 H 0.8567 0.6341 0.1470 0.060 Uiso 0.601(8) 1 calc R U P A 1
C4A C 0.9324(10) 0.4566(13) 0.1704(9) 0.041(4) Uani 0.601(8) 1 d D U P A 1
H4A1 H 0.9696 0.4515 0.2231 0.049 Uiso 0.601(8) 1 calc R U P A 1
H4A2 H 0.9734 0.4932 0.1386 0.049 Uiso 0.601(8) 1 calc R U P A 1
N1A N 0.6338(7) 0.2613(10) 0.0703(5) 0.034(3) Uani 0.601(8) 1 d D . P A 1
N3A N 0.8994(7) 0.3200(11) 0.1427(5) 0.036(3) Uani 0.601(8) 1 d D . P A 1
C5A C 0.9155(10) 0.3016(15) 0.0633(7) 0.040(4) Uani 0.601(8) 1 d D U P A 1
H5A1 H 0.8965 0.3825 0.0335 0.048 Uiso 0.601(8) 1 calc R U P A 1
H5A2 H 0.9836 0.2869 0.0661 0.048 Uiso 0.601(8) 1 calc R U P A 1
C6A C 0.8602(8) 0.1867(14) 0.0240(8) 0.038(3) Uani 0.601(8) 1 d D U P A 1
H6A1 H 0.8732 0.1726 -0.0267 0.046 Uiso 0.601(8) 1 calc R U P A 1
H6A2 H 0.8751 0.1052 0.0541 0.046 Uiso 0.601(8) 1 calc R U P A 1
C7A C 0.6888(9) 0.1271(16) -0.0198(9) 0.055(4) Uani 0.601(8) 1 d D U P A 1
H7A1 H 0.6801 0.1309 -0.0754 0.066 Uiso 0.601(8) 1 calc R U P A 1
H7A2 H 0.7079 0.0370 -0.0022 0.066 Uiso 0.601(8) 1 calc R U P A 1
C8A C 0.6000(9) 0.1684(14) 0.0044(7) 0.038(3) Uani 0.601(8) 1 d D U P A 1
H8A1 H 0.5677 0.0912 0.0203 0.045 Uiso 0.601(8) 1 calc R U P A 1
H8A2 H 0.5561 0.2136 -0.0374 0.045 Uiso 0.601(8) 1 calc R U P A 1
C9A C 0.7381(8) 0.2262(12) 0.0933(6) 0.030(3) Uani 0.601(8) 1 d D U P A 1
H9A H 0.7483 0.1375 0.1176 0.036 Uiso 0.601(8) 1 calc R U P A 1
C10A C 0.7968(8) 0.3322(12) 0.1418(8) 0.030(4) Uani 0.601(8) 1 d D U P A 1
H10A H 0.7868 0.3283 0.1946 0.036 Uiso 0.601(8) 1 calc R U P A 1
C11A C 0.5872(9) 0.2313(17) 0.1361(8) 0.032(3) Uani 0.601(8) 1 d D U P A 1
H11A H 0.5826 0.1349 0.1418 0.038 Uiso 0.601(8) 1 calc R U P A 1
H11B H 0.6269 0.2666 0.1835 0.038 Uiso 0.601(8) 1 calc R U P A 1
C19A C 0.9476(10) 0.212(2) 0.1997(13) 0.035(5) Uani 0.601(8) 1 d D U P A 1
H19A H 0.9378 0.2353 0.2504 0.042 Uiso 0.601(8) 1 calc R U P A 1
H19B H 0.9146 0.1277 0.1850 0.042 Uiso 0.601(8) 1 calc R U P A 1
N1B N 0.6559(9) 0.3771(13) 0.1100(7) 0.025(4) Uani 0.399(8) 1 d D . P A 2
C5B C 0.9075(11) 0.129(2) 0.0480(10) 0.041(5) Uani 0.399(8) 1 d D U P A 2
H5B1 H 0.9574 0.1560 0.0219 0.050 Uiso 0.399(8) 1 calc R U P A 2
H5B2 H 0.9241 0.0409 0.0706 0.050 Uiso 0.399(8) 1 calc DR U P A 2
C6B C 0.8135(13) 0.123(2) -0.0075(11) 0.044(5) Uani 0.399(8) 1 d D U P A 2
H6B1 H 0.8206 0.1394 -0.0597 0.052 Uiso 0.399(8) 1 calc R U P A 2
H6B2 H 0.7827 0.0366 -0.0056 0.052 Uiso 0.399(8) 1 calc R U P A 2
N3B N 0.8996(9) 0.2275(13) 0.1092(8) 0.025(4) Uani 0.399(8) 1 d D . P A 2
C11B C 0.5976(10) 0.288(2) 0.1499(11) 0.024(5) Uani 0.399(8) 1 d D U P A 2
H11C H 0.6136 0.3102 0.2043 0.029 Uiso 0.399(8) 1 calc R U P A 2
H11D H 0.6183 0.1964 0.1450 0.029 Uiso 0.399(8) 1 calc R U P A 2
C9B C 0.7953(10) 0.2316(17) 0.1011(8) 0.025(4) Uani 0.399(8) 1 d D U P A 2
H9B H 0.7756 0.1487 0.1229 0.030 Uiso 0.399(8) 1 calc R U P A 2
C10B C 0.7603(11) 0.3448(15) 0.1393(11) 0.021(5) Uani 0.399(8) 1 d D U P A 2
H10B H 0.7777 0.3372 0.1956 0.025 Uiso 0.399(8) 1 calc R U P A 2
C2B C 0.7489(12) 0.5794(17) 0.1467(12) 0.040(5) Uani 0.399(8) 1 d D U P A 2
H2B1 H 0.7518 0.6619 0.1184 0.048 Uiso 0.399(8) 1 calc R U P A 2
H2B2 H 0.7778 0.5917 0.2010 0.048 Uiso 0.399(8) 1 calc R U P A 2
C1B C 0.6504(12) 0.5204(15) 0.1326(11) 0.027(4) Uani 0.399(8) 1 d D U P A 2
H1B1 H 0.6253 0.5267 0.1789 0.033 Uiso 0.399(8) 1 calc R U P A 2
H1B2 H 0.6075 0.5692 0.0917 0.033 Uiso 0.399(8) 1 calc R U P A 2
C7B C 0.6585(10) 0.2387(17) -0.0037(10) 0.031(4) Uani 0.399(8) 1 d D U P A 2
H7B1 H 0.6290 0.1642 0.0175 0.037 Uiso 0.399(8) 1 calc R U P A 2
H7B2 H 0.6382 0.2348 -0.0595 0.037 Uiso 0.399(8) 1 calc R U P A 2
C8B C 0.6263(15) 0.3670(19) 0.0245(9) 0.021(5) Uani 0.399(8) 1 d D U P A 2
H8B1 H 0.5568 0.3734 0.0087 0.025 Uiso 0.399(8) 1 calc R U P A 2
H8B2 H 0.6538 0.4412 0.0014 0.025 Uiso 0.399(8) 1 calc R U P A 2
C4B C 0.9359(14) 0.3610(16) 0.0943(11) 0.032(5) Uani 0.399(8) 1 d D U P A 2
H4B1 H 0.9192 0.3787 0.0392 0.038 Uiso 0.399(8) 1 calc R U P A 2
H4B2 H 1.0055 0.3616 0.1106 0.038 Uiso 0.399(8) 1 calc R U P A 2
C3B C 0.8955(12) 0.470(2) 0.1356(15) 0.053(7) Uani 0.399(8) 1 d D U P A 2
H3B1 H 0.9183 0.5562 0.1221 0.063 Uiso 0.399(8) 1 calc R U P A 2
H3B2 H 0.9173 0.4577 0.1909 0.063 Uiso 0.399(8) 1 calc R U P A 2
C19B C 0.9467(12) 0.178(3) 0.1869(16) 0.025(7) Uani 0.399(8) 1 d D U P A 2
H19C H 0.9212 0.2281 0.2249 0.030 Uiso 0.399(8) 1 calc R U P A 2
H19D H 0.9296 0.0848 0.1910 0.030 Uiso 0.399(8) 1 calc R U P A 2
O1W O 0.8202(6) 0.9201(9) 0.1954(5) 0.081(3) Uani 1 1 d D . . . .
H1C H 0.759(4) 0.902(14) 0.195(7) 0.122 Uiso 1 1 d D U . . .
H1D H 0.827(9) 0.873(12) 0.155(5) 0.122 Uiso 1 1 d D U . . .

loop_
_atom_site_aniso_label
_atom_site_aniso_U_11
_atom_site_aniso_U_22
_atom_site_aniso_U_33
_atom_site_aniso_U_23
_atom_site_aniso_U_13
_atom_site_aniso_U_12
C12 0.043(4) 0.063(5) 0.035(4) 0.014(4) 0.019(3) 0.010(4)
C13 0.044(4) 0.049(5) 0.049(4) 0.006(4) 0.007(4) -0.010(4)
C14 0.037(4) 0.044(5) 0.047(4) -0.006(4) 0.007(4) -0.002(4)
C15 0.035(4) 0.031(4) 0.032(3) 0.004(3) 0.010(3) -0.004(3)
C16 0.052(5) 0.049(5) 0.032(4) -0.007(4) 0.011(4) 0.001(4)
C17 0.068(5) 0.066(6) 0.037(4) -0.004(4) 0.018(4) 0.017(4)
C18 0.034(4) 0.047(5) 0.044(5) 0.006(4) 0.009(4) 0.001(4)
C20 0.039(4) 0.040(4) 0.032(4) 0.010(3) -0.002(3) 0.000(3)
C21 0.057(5) 0.062(6) 0.052(5) -0.003(4) 0.004(4) -0.009(4)
C22 0.056(5) 0.047(5) 0.054(5) -0.005(4) 0.014(4) 0.002(4)
C23 0.037(4) 0.035(4) 0.040(4) 0.012(3) 0.007(3) -0.004(3)
C24 0.048(5) 0.036(4) 0.057(5) -0.003(4) 0.007(4) -0.007(4)
C25 0.046(4) 0.034(4) 0.042(4) 0.003(4) 0.004(4) -0.003(3)
C26 0.046(5) 0.051(6) 0.066(6) 0.028(5) 0.010(5) 0.006(4)
Br1 0.0862(9) 0.0971(10) 0.0574(7) 0.0071(6) 0.0147(6) -0.0497(7)
Br2 0.0912(9) 0.1139(12) 0.0555(7) 0.0139(7) 0.0242(6) 0.0484(8)
N2 0.063(5) 0.039(5) 0.047(4) 0.009(3) 0.022(4) 0.011(4)
N4 0.036(4) 0.049(4) 0.021(3) 0.000(3) 0.004(3) 0.007(3)
C1A 0.039(6) 0.039(7) 0.041(7) 0.011(6) 0.010(6) 0.005(6)
C2A 0.043(7) 0.049(7) 0.049(7) 0.013(6) 0.019(6) 0.003(5)
C3A 0.050(7) 0.041(7) 0.057(7) -0.002(6) 0.009(6) -0.003(5)
C4A 0.031(6) 0.043(7) 0.050(7) -0.003(5) 0.015(5) -0.007(5)
N1A 0.038(6) 0.037(7) 0.029(6) 0.007(5) 0.015(5) 0.003(5)
N3A 0.032(6) 0.049(8) 0.026(6) 0.020(6) 0.001(5) 0.005(5)
C5A 0.036(6) 0.047(7) 0.037(6) 0.008(6) 0.011(5) 0.008(5)
C6A 0.036(6) 0.044(7) 0.036(6) -0.001(5) 0.012(5) 0.002(5)
C7A 0.050(7) 0.065(8) 0.052(7) -0.010(6) 0.016(6) 0.006(6)
C8A 0.041(6) 0.046(6) 0.026(5) -0.004(5) 0.008(5) -0.003(5)
C9A 0.032(6) 0.027(6) 0.030(5) 0.004(4) 0.006(5) 0.000(5)
C10A 0.029(6) 0.038(7) 0.027(6) 0.002(5) 0.015(5) -0.005(5)
C11A 0.036(6) 0.033(7) 0.027(6) 0.006(5) 0.008(5) 0.002(5)
C19A 0.040(7) 0.027(8) 0.032(8) 0.008(6) -0.001(5) -0.005(5)
N1B 0.029(8) 0.027(9) 0.014(7) 0.008(6) -0.006(6) 0.002(7)
C5B 0.041(8) 0.045(8) 0.038(7) -0.004(6) 0.009(6) 0.010(6)
C6B 0.047(8) 0.046(8) 0.038(8) -0.007(6) 0.010(6) 0.003(7)
N3B 0.036(9) 0.018(9) 0.023(8) -0.003(7) 0.010(7) -0.001(6)
C11B 0.027(7) 0.023(8) 0.024(7) 0.004(6) 0.012(6) -0.004(6)
C9B 0.030(7) 0.021(7) 0.024(7) 0.007(6) 0.005(6) -0.005(6)
C10B 0.020(8) 0.022(7) 0.023(7) 0.003(5) 0.009(6) -0.003(6)
C2B 0.039(8) 0.036(8) 0.046(8) 0.000(6) 0.011(6) -0.003(6)
C1B 0.025(7) 0.023(7) 0.034(7) 0.003(6) 0.007(6) -0.005(6)
C7B 0.035(7) 0.029(7) 0.027(7) -0.008(6) 0.005(6) -0.003(6)
C8B 0.023(7) 0.025(8) 0.015(7) 0.007(6) 0.003(6) 0.006(6)
C4B 0.031(7) 0.027(8) 0.031(7) 0.020(6) -0.004(6) 0.007(6)
C3B 0.053(9) 0.051(10) 0.051(9) 0.003(7) 0.003(7) 0.004(7)
C19B 0.029(9) 0.026(10) 0.017(9) 0.002(7) -0.002(6) -0.001(6)
O1W 0.095(6) 0.086(6) 0.061(5) -0.021(4) 0.014(5) -0.033(5)

loop_
_atom_type_symbol
_atom_type_description
_atom_type_scat_dispersion_real
_atom_type_scat_dispersion_imag
_atom_type_scat_source
C C 0.0033 0.0016 'International Tables Vol C Tables 4.2.6.8 and 6.1.1.4'
H H 0.0000 0.0000 'International Tables Vol C Tables 4.2.6.8 and 6.1.1.4'
Br Br -0.2901 2.4595 'International Tables Vol C Tables 4.2.6.8 and 6.1.1.4'
N N 0.0061 0.0033 'International Tables Vol C Tables 4.2.6.8 and 6.1.1.4'
O O 0.0106 0.0060 'International Tables Vol C Tables 4.2.6.8 and 6.1.1.4'

loop_
_geom_angle_atom_site_label_1
_geom_angle_atom_site_label_2
_geom_angle_atom_site_label_3
_geom_angle
C17 C12 C13 116.6(8)
C17 C12 C11A 116.1(10)
C13 C12 C11A 127.1(10)
C17 C12 C11B 138.0(11)
C13 C12 C11B 104.9(11)
C14 C13 C12 121.4(9)
C14 C13 H13 119.3
C12 C13 H13 119.3
C15 C14 C13 121.4(8)
C15 C14 H14 119.3
C13 C14 H14 119.3
C14 C15 C16 117.9(8)
C14 C15 C18 120.6(7)
C16 C15 C18 121.5(8)
C17 C16 C15 120.0(9)
C17 C16 H16 120.0
C15 C16 H16 120.0
C16 C17 C12 122.7(9)
C16 C17 H17 118.7
C12 C17 H17 118.7
C15 C18 H18A 109.5
C15 C18 H18B 109.5
H18A C18 H18B 109.5
C15 C18 H18C 109.5
H18A C18 H18C 109.5
H18B C18 H18C 109.5
C25 C20 C21 116.4(8)
C25 C20 C19B 129.7(14)
C21 C20 C19B 113.8(14)
C25 C20 C19A 114.4(11)
C21 C20 C19A 129.2(11)
C22 C21 C20 121.9(9)
C22 C21 H21 119.0
C20 C21 H21 119.0
C21 C22 C23 122.1(9)
C21 C22 H22 118.9
C23 C22 H22 118.9
C22 C23 C24 116.4(8)
C22 C23 C26 122.2(9)
C24 C23 C26 121.4(8)
C25 C24 C23 121.1(9)
C25 C24 H24 119.5
C23 C24 H24 119.5
C24 C25 C20 122.0(9)
C24 C25 H25 119.0
C20 C25 H25 119.0
C23 C26 H26A 109.5
C23 C26 H26B 109.5
H26A C26 H26B 109.5
C23 C26 H26C 109.5
H26A C26 H26C 109.5
H26B C26 H26C 109.5
C10B N2 C2B 114.5(11)
C3A N2 C10A 107.0(10)
C10B N2 C3B 105.4(13)
C2B N2 C3B 109.5(12)
C3A N2 C2A 116.1(9)
C10A N2 C2A 105.2(9)
C6B N4 C7B 123.5(11)
C6B N4 C9B 105.3(10)
C7B N4 C9B 112.3(10)
C9A N4 C6A 110.4(8)
C9A N4 C7A 98.5(8)
C6A N4 C7A 114.0(9)
N1A C1A C2A 112.7(12)
N1A C1A H1A1 109.1
C2A C1A H1A1 109.1
N1A C1A H1A2 109.1
C2A C1A H1A2 109.1
H1A1 C1A H1A2 107.8
C1A C2A N2 110.3(12)
C1A C2A H2A1 109.6
N2 C2A H2A1 109.6
C1A C2A H2A2 109.6
N2 C2A H2A2 109.6
H2A1 C2A H2A2 108.1
N2 C3A C4A 94.7(10)
N2 C3A H3A1 112.8
C4A C3A H3A1 112.8
N2 C3A H3A2 112.8
C4A C3A H3A2 112.8
H3A1 C3A H3A2 110.2
C3A C4A N3A 109.6(11)
C3A C4A H4A1 109.7
N3A C4A H4A1 109.7
C3A C4A H4A2 109.7
N3A C4A H4A2 109.7
H4A1 C4A H4A2 108.2
C1A N1A C8A 111.5(10)
C1A N1A C9A 110.9(10)
C8A N1A C9A 101.4(8)
C1A N1A C11A 111.8(11)
C8A N1A C11A 111.7(10)
C9A N1A C11A 109.0(9)
C10A N3A C4A 99.7(9)
C10A N3A C5A 111.3(10)
C4A N3A C5A 108.9(10)
C10A N3A C19A 111.4(10)
C4A N3A C19A 111.1(12)
C5A N3A C19A 113.5(12)
C6A C5A N3A 111.4(11)
C6A C5A H5A1 109.3
N3A C5A H5A1 109.3
C6A C5A H5A2 109.3
N3A C5A H5A2 109.3
H5A1 C5A H5A2 108.0
N4 C6A C5A 103.2(10)
N4 C6A H6A1 111.1
C5A C6A H6A1 111.1
N4 C6A H6A2 111.1
C5A C6A H6A2 111.1
H6A1 C6A H6A2 109.1
C8A C7A N4 103.1(10)
C8A C7A H7A1 111.1
N4 C7A H7A1 111.1
C8A C7A H7A2 111.1
N4 C7A H7A2 111.1
H7A1 C7A H7A2 109.1
C7A C8A N1A 104.7(10)
C7A C8A H8A1 110.8
N1A C8A H8A1 110.8
C7A C8A H8A2 110.8
N1A C8A H8A2 110.8
H8A1 C8A H8A2 108.9
N4 C9A N1A 99.0(8)
N4 C9A C10A 108.6(9)
N1A C9A C10A 112.8(10)
N4 C9A H9A 111.9
N1A C9A H9A 111.9
C10A C9A H9A 111.9
N2 C10A N3A 96.5(8)
N2 C10A C9A 117.3(11)
N3A C10A C9A 112.1(10)
N2 C10A H10A 110.0
N3A C10A H10A 110.0
C9A C10A H10A 110.0
C12 C11A N1A 111.3(9)
C12 C11A H11A 109.4
N1A C11A H11A 109.4
C12 C11A H11B 109.4
N1A C11A H11B 109.4
H11A C11A H11B 108.0
C20 C19A N3A 116.9(14)
C20 C19A H19A 108.1
N3A C19A H19A 108.1
C20 C19A H19B 108.1
N3A C19A H19B 108.1
H19A C19A H19B 107.3
C8B N1B C1B 108.6(13)
C8B N1B C11B 112.5(14)
C1B N1B C11B 111.9(14)
C8B N1B C10B 112.0(13)
C1B N1B C10B 102.7(12)
C11B N1B C10B 108.7(11)
C6B C5B N3B 108.0(13)
C6B C5B H5B1 110.1
N3B C5B H5B1 110.1
C6B C5B H5B2 110.1
N3B C5B H5B2 110.1
H5B1 C5B H5B2 108.4
N4 C6B C5B 102.9(13)
N4 C6B H6B1 111.2
C5B C6B H6B1 111.2
N4 C6B H6B2 111.2
C5B C6B H6B2 111.2
H6B1 C6B H6B2 109.1
C9B N3B C4B 110.3(13)
C9B N3B C19B 110.0(12)
C4B N3B C19B 111.3(16)
C9B N3B C5B 100.7(11)
C4B N3B C5B 112.3(14)
C19B N3B C5B 111.8(16)
N1B C11B C12 118.4(13)
N1B C11B H11C 107.7
C12 C11B H11C 107.7
N1B C11B H11D 107.7
C12 C11B H11D 107.7
H11C C11B H11D 107.1
N4 C9B C10B 114.8(13)
N4 C9B N3B 102.2(10)
C10B C9B N3B 114.9(13)
N4 C9B H9B 108.2
C10B C9B H9B 108.2
N3B C9B H9B 108.2
N2 C10B C9B 112.9(13)
N2 C10B N1B 90.7(11)
C9B C10B N1B 114.8(14)
N2 C10B H10B 112.3
C9B C10B H10B 112.3
N1B C10B H10B 112.3
N2 C2B C1B 92.3(12)
N2 C2B H2B1 113.2
C1B C2B H2B1 113.2
N2 C2B H2B2 113.2
C1B C2B H2B2 113.2
H2B1 C2B H2B2 110.6
N1B C1B C2B 108.7(13)
N1B C1B H1B1 110.0
C2B C1B H1B1 110.0
N1B C1B H1B2 110.0
C2B C1B H1B2 110.0
H1B1 C1B H1B2 108.3
N4 C7B C8B 110.4(14)
N4 C7B H7B1 109.6
C8B C7B H7B1 109.6
N4 C7B H7B2 109.6
C8B C7B H7B2 109.6
H7B1 C7B H7B2 108.1
C7B C8B N1B 111.4(14)
C7B C8B H8B1 109.3
N1B C8B H8B1 109.3
C7B C8B H8B2 109.3
N1B C8B H8B2 109.3
H8B1 C8B H8B2 108.0
N3B C4B C3B 112.2(16)
N3B C4B H4B1 109.2
C3B C4B H4B1 109.2
N3B C4B H4B2 109.2
C3B C4B H4B2 109.2
H4B1 C4B H4B2 107.9
C4B C3B N2 110.2(15)
C4B C3B H3B1 109.6
N2 C3B H3B1 109.6
C4B C3B H3B2 109.6
N2 C3B H3B2 109.6
H3B1 C3B H3B2 108.1
C20 C19B N3B 114.9(19)
C20 C19B H19C 108.5
N3B C19B H19C 108.5
C20 C19B H19D 108.5
N3B C19B H19D 108.5
H19C C19B H19D 107.5
H1C O1W H1D 100(5)

loop_
_geom_bond_atom_site_label_1
_geom_bond_atom_site_label_2
_geom_bond_distance
C12 C17 1.388(13)
C12 C13 1.394(13)
C12 C11A 1.520(13)
C12 C11B 1.542(16)
C13 C14 1.384(12)
C13 H13 0.9500
C14 C15 1.383(11)
C14 H14 0.9500
C15 C16 1.399(11)
C15 C18 1.507(11)
C16 C17 1.379(13)
C16 H16 0.9500
C17 H17 0.9500
C18 H18A 0.9800
C18 H18B 0.9800
C18 H18C 0.9800
C20 C25 1.378(12)
C20 C21 1.382(13)
C20 C19B 1.497(18)
C20 C19A 1.512(15)
C21 C22 1.358(13)
C21 H21 0.9500
C22 C23 1.378(13)
C22 H22 0.9500
C23 C24 1.390(12)
C23 C26 1.505(12)
C24 C25 1.374(13)
C24 H24 0.9500
C25 H25 0.9500
C26 H26A 0.9800
C26 H26B 0.9800
C26 H26C 0.9800
N2 C10B 1.402(15)
N2 C3A 1.409(13)
N2 C2B 1.449(15)
N2 C10A 1.456(13)
N2 C3B 1.554(17)
N2 C2A 1.560(13)
N4 C6B 1.450(15)
N4 C7B 1.452(14)
N4 C9A 1.465(11)
N4 C9B 1.474(14)
N4 C6A 1.489(12)
N4 C7A 1.512(14)
C1A N1A 1.517(14)
C1A C2A 1.522(17)
C1A H1A1 0.9900
C1A H1A2 0.9900
C2A H2A1 0.9900
C2A H2A2 0.9900
C3A C4A 1.517(15)
C3A H3A1 0.9900
C3A H3A2 0.9900
C4A N3A 1.519(14)
C4A H4A1 0.9900
C4A H4A2 0.9900
N1A C8A 1.519(13)
N1A C9A 1.524(13)
N1A C11A 1.528(13)
N3A C10A 1.494(12)
N3A C5A 1.521(13)
N3A C19A 1.57(2)
C5A C6A 1.506(16)
C5A H5A1 0.9900
C5A H5A2 0.9900
C6A H6A1 0.9900
C6A H6A2 0.9900
C7A C8A 1.511(14)
C7A H7A1 0.9900
C7A H7A2 0.9900
C8A H8A1 0.9900
C8A H8A2 0.9900
C9A C10A 1.528(15)
C9A H9A 1.0000
C10A H10A 1.0000
C11A H11A 0.9900
C11A H11B 0.9900
C19A H19A 0.9900
C19A H19B 0.9900
N1B C8B 1.520(15)
N1B C1B 1.521(16)
N1B C11B 1.527(15)
N1B C10B 1.529(16)
C5B C6B 1.508(18)
C5B N3B 1.521(16)
C5B H5B1 0.9900
C5B H5B2 0.9900
C6B H6B1 0.9900
C6B H6B2 0.9900
N3B C9B 1.492(13)
N3B C4B 1.503(16)
N3B C19B 1.51(3)
C11B H11C 0.9900
C11B H11D 0.9900
C9B C10B 1.490(17)
C9B H9B 1.0000
C10B H10B 1.0000
C2B C1B 1.521(17)
C2B H2B1 0.9900
C2B H2B2 0.9900
C1B H1B1 0.9900
C1B H1B2 0.9900
C7B C8B 1.513(17)
C7B H7B1 0.9900
C7B H7B2 0.9900
C8B H8B1 0.9900
C8B H8B2 0.9900
C4B C3B 1.526(19)
C4B H4B1 0.9900
C4B H4B2 0.9900
C3B H3B1 0.9900
C3B H3B2 0.9900
C19B H19C 0.9900
C19B H19D 0.9900
O1W H1C 0.90(2)
O1W H1D 0.90(2)
